data_1516997
loop_
_publ_author_name
'Markus Graser'
'Holger Kopacka'
'Klaus Wurst'
'Thomas Muller'
'Benno Bildstein'

_publ_section_title
;
 Structurally diverse pyridyl or quinolyl enolato/enamido metal complexes
 of Li, Zr, Fe, Co, Ni, Cu and Zn
;
_journal_name_full
;
Inorganica Chimica Acta
;
_journal_page_first 38
_journal_page_last 49
_journal_volume 401
_journal_year 2013
_chemical_formula_sum 'C58 H58 Cl2 N4 O2 Zr'
_chemical_formula_weight 1005.20
_space_group_IT_number 14
_symmetry_cell_setting monoclinic
_symmetry_space_group_name_Hall '-P 2yn'
_symmetry_space_group_name_H-M 'P 1 21/n 1'
_atom_sites_solution_hydrogens geom
_atom_sites_solution_primary direct
_atom_sites_solution_secondary difmap
_cell_angle_alpha 90.00
_cell_angle_beta 97.899(2)
_cell_angle_gamma 90.00
_cell_formula_units_Z 4
_cell_length_a 12.7194(2)
_cell_length_b 22.1936(6)
_cell_length_c 18.2873(6)
_cell_measurement_reflns_used 119565
_cell_measurement_temperature 296(2)
_cell_measurement_theta_max 24.0
_cell_measurement_theta_min 1.0
_cell_volume 5113.3(2)
_computing_data_collection COLLECT
_computing_data_reduction 'DENZO and SCLAPACK'
_computing_structure_refinement 'SHELXL-97 (Sheldrick, 1997)'
_computing_structure_solution 'SHELXS-97 (Sheldrick, 1990)'
_diffrn_ambient_temperature 296(2)
_diffrn_measured_fraction_theta_full 0.995
_diffrn_measured_fraction_theta_max 0.995
_diffrn_measurement_device_type 'Nonius KappaCCD'
_diffrn_measurement_method 'phi- and omega-scans'
_diffrn_radiation_monochromator graphite
_diffrn_radiation_source 'fine-focus sealed tube'
_diffrn_radiation_type MoK\a
_diffrn_radiation_wavelength 0.71073
_diffrn_reflns_av_R_equivalents 0.0623
_diffrn_reflns_av_sigmaI/netI 0.0539
_diffrn_reflns_limit_h_max 14
_diffrn_reflns_limit_h_min -14
_diffrn_reflns_limit_k_max 25
_diffrn_reflns_limit_k_min -25
_diffrn_reflns_limit_l_max 20
_diffrn_reflns_limit_l_min -19
_diffrn_reflns_number 26420
_diffrn_reflns_theta_full 24.00
_diffrn_reflns_theta_max 24.00
_diffrn_reflns_theta_min 1.84
_diffrn_standards_number 0
_exptl_absorpt_coefficient_mu 0.366
_exptl_absorpt_correction_type none
_exptl_crystal_colour yellow
_exptl_crystal_density_diffrn 1.306
_exptl_crystal_density_method 'not measured'
_exptl_crystal_description prism
_exptl_crystal_F_000 2096
_exptl_crystal_size_max 0.28
_exptl_crystal_size_mid 0.12
_exptl_crystal_size_min 0.07
_refine_diff_density_max 0.517
_refine_diff_density_min -0.403
_refine_diff_density_rms 0.063
_refine_ls_extinction_method none
_refine_ls_goodness_of_fit_ref 1.047
_refine_ls_matrix_type full
_refine_ls_number_parameters 606
_refine_ls_number_reflns 7989
_refine_ls_number_restraints 42
_refine_ls_restrained_S_all 1.055
_refine_ls_R_factor_all 0.0817
_refine_ls_R_factor_gt 0.0543
_refine_ls_shift/su_max 0.017
_refine_ls_shift/su_mean 0.001
_refine_ls_structure_factor_coef Fsqd
_refine_ls_weighting_details 'calc w=1/[\s^2^(Fo^2^)+(0.0573P)^2^+5.1181P] where P=(Fo^2^+2Fc^2^)/3'
_refine_ls_weighting_scheme calc
_refine_ls_wR_factor_gt 0.1219
_refine_ls_wR_factor_ref 0.1326
_reflns_number_gt 5964
_reflns_number_total 7989
_reflns_threshold_expression >2sigma(I)
_cod_data_source_file ICA-2013-401-38-49-31.cif
_cod_data_source_block 16
_cod_original_sg_symbol_H-M P21/n
_cod_database_code 1516997

loop_
_symmetry_equiv_pos_as_xyz
'x, y, z'
'-x+1/2, y+1/2, -z+1/2'
'-x, -y, -z'
'x-1/2, -y-1/2, z-1/2'

loop_
_atom_site_label
_atom_site_type_symbol
_atom_site_fract_x
_atom_site_fract_y
_atom_site_fract_z
_atom_site_U_iso_or_equiv
_atom_site_adp_type
_atom_site_occupancy
_atom_site_symmetry_multiplicity
_atom_site_calc_flag
_atom_site_refinement_flags
_atom_site_disorder_assembly
_atom_site_disorder_group
Zr1 Zr 0.16008(3) 0.180844(16) 0.14531(2) 0.03644(14) Uani 1 1 d . . .
Cl1 Cl 0.11275(8) 0.13206(5) 0.02357(6) 0.0527(3) Uani 1 1 d . . .
Cl2 Cl 0.20282(8) 0.11410(5) 0.25389(6) 0.0522(3) Uani 1 1 d . . .
N1 N 0.3284(2) 0.15237(13) 0.13243(17) 0.0391(7) Uani 1 1 d . . .
N2 N 0.2685(2) 0.25543(14) 0.19745(18) 0.0428(8) Uani 1 1 d . . .
N3 N -0.0096(2) 0.15397(14) 0.15426(17) 0.0394(7) Uani 1 1 d . . .
N4 N 0.0589(2) 0.26403(14) 0.10869(18) 0.0425(8) Uani 1 1 d . . .
C1 C 0.3422(3) 0.18776(18) 0.0767(2) 0.0424(9) Uani 1 1 d . . .
C2 C 0.2892(3) 0.2439(2) 0.0715(2) 0.0500(10) Uani 1 1 d D . .
H2 H 0.280(3) 0.2628(17) 0.0251(14) 0.062(13) Uiso 1 1 d D . .
C3 C 0.2878(3) 0.28188(18) 0.1349(2) 0.0479(10) Uani 1 1 d . . .
C4 C 0.3071(4) 0.3450(2) 0.1317(3) 0.0655(13) Uani 1 1 d . . .
H4 H 0.3109 0.3640 0.0868 0.079 Uiso 1 1 calc . . .
C5 C 0.3197(4) 0.3768(2) 0.1953(4) 0.0792(16) Uani 1 1 d . . .
H5 H 0.3317 0.4181 0.1938 0.095 Uiso 1 1 calc . . .
C6 C 0.3151(3) 0.3487(2) 0.2638(3) 0.0663(14) Uani 1 1 d . . .
C7 C 0.3369(4) 0.3787(3) 0.3333(4) 0.0855(19) Uani 1 1 d . . .
H7 H 0.3540 0.4195 0.3345 0.103 Uiso 1 1 calc . . .
C8 C 0.3333(4) 0.3491(4) 0.3974(4) 0.092(2) Uani 1 1 d . . .
H8 H 0.3487 0.3693 0.4422 0.110 Uiso 1 1 calc . . .
C9 C 0.3066(4) 0.2884(3) 0.3965(3) 0.0779(16) Uani 1 1 d . . .
H9 H 0.3045 0.2683 0.4408 0.094 Uiso 1 1 calc . . .
C10 C 0.2829(3) 0.2575(2) 0.3305(3) 0.0600(12) Uani 1 1 d . . .
H10 H 0.2639 0.2171 0.3307 0.072 Uiso 1 1 calc . . .
C11 C 0.2876(3) 0.28707(19) 0.2639(3) 0.0508(11) Uani 1 1 d . . .
C12 C 0.4093(3) 0.17115(19) 0.0189(2) 0.0454(10) Uani 1 1 d . . .
C13 C 0.4120(3) 0.1129(2) -0.0070(2) 0.0590(12) Uani 1 1 d . . .
H13 H 0.3708 0.0834 0.0113 0.071 Uiso 1 1 calc . . .
C14 C 0.4754(4) 0.0981(3) -0.0601(3) 0.0698(14) Uani 1 1 d . . .
H14 H 0.4767 0.0587 -0.0773 0.084 Uiso 1 1 calc . . .
C15 C 0.5359(4) 0.1412(3) -0.0872(3) 0.0728(15) Uani 1 1 d . . .
H15 H 0.5792 0.1309 -0.1223 0.087 Uiso 1 1 calc . . .
C16 C 0.5333(4) 0.1990(3) -0.0633(3) 0.0681(14) Uani 1 1 d . . .
H16 H 0.5743 0.2281 -0.0826 0.082 Uiso 1 1 calc . . .
C17 C 0.4697(3) 0.2152(2) -0.0101(2) 0.0543(11) Uani 1 1 d . . .
H17 H 0.4677 0.2549 0.0058 0.065 Uiso 1 1 calc . . .
C18 C 0.4108(3) 0.11190(18) 0.1645(2) 0.0428(9) Uani 1 1 d . . .
C19 C 0.3949(3) 0.04997(18) 0.1658(2) 0.0485(10) Uani 1 1 d . . .
C20 C 0.4762(4) 0.0144(2) 0.2017(3) 0.0673(13) Uani 1 1 d . . .
H20 H 0.4666 -0.0271 0.2034 0.081 Uiso 1 1 calc . . .
C21 C 0.5697(4) 0.0385(3) 0.2345(3) 0.0767(15) Uani 1 1 d . . .
H21 H 0.6225 0.0137 0.2586 0.092 Uiso 1 1 calc . . .
C22 C 0.5850(3) 0.0991(3) 0.2318(3) 0.0671(13) Uani 1 1 d . . .
H22 H 0.6495 0.1152 0.2531 0.081 Uiso 1 1 calc . . .
C23 C 0.5070(3) 0.1375(2) 0.1980(2) 0.0504(10) Uani 1 1 d . . .
C31 C -0.0166(3) 0.18173(17) 0.2175(2) 0.0402(9) Uani 1 1 d . . .
C32 C 0.0390(3) 0.23619(19) 0.2315(2) 0.0448(10) Uani 1 1 d D . .
H32 H 0.047(3) 0.2502(16) 0.2796(12) 0.047(11) Uiso 1 1 d D . .
C33 C 0.0418(3) 0.28150(17) 0.1766(2) 0.0441(10) Uani 1 1 d . . .
C34 C 0.0289(4) 0.3436(2) 0.1925(3) 0.0623(12) Uani 1 1 d . . .
H34 H 0.0232 0.3557 0.2404 0.075 Uiso 1 1 calc . . .
C35 C 0.0249(5) 0.3845(2) 0.1385(4) 0.0812(16) Uani 1 1 d . . .
H35 H 0.0183 0.4251 0.1494 0.097 Uiso 1 1 calc . . .
C36 C 0.0306(4) 0.3666(2) 0.0649(3) 0.0703(14) Uani 1 1 d . . .
C37 C 0.0220(5) 0.4068(3) 0.0048(4) 0.099(2) Uani 1 1 d . . .
H37 H 0.0148 0.4478 0.0134 0.119 Uiso 1 1 calc . . .
C38 C 0.0241(5) 0.3874(3) -0.0649(4) 0.101(2) Uani 1 1 d . . .
H38 H 0.0150 0.4146 -0.1040 0.121 Uiso 1 1 calc . . .
C39 C 0.0397(4) 0.3266(3) -0.0783(3) 0.0780(16) Uani 1 1 d . . .
H39 H 0.0420 0.3135 -0.1263 0.094 Uiso 1 1 calc . . .
C40 C 0.0518(3) 0.2857(2) -0.0217(3) 0.0594(12) Uani 1 1 d . . .
H40 H 0.0627 0.2452 -0.0312 0.071 Uiso 1 1 calc . . .
C41 C 0.0477(3) 0.30554(19) 0.0511(2) 0.0495(11) Uani 1 1 d . . .
C42 C -0.0763(3) 0.1561(2) 0.2754(2) 0.0471(10) Uani 1 1 d . . .
C43 C -0.0784(4) 0.0951(2) 0.2895(3) 0.0621(12) Uani 1 1 d . . .
H43 H -0.0420 0.0688 0.2623 0.074 Uiso 1 1 calc . . .
C44 C -0.1334(4) 0.0725(3) 0.3433(3) 0.0820(16) Uani 1 1 d . . .
H44 H -0.1338 0.0312 0.3523 0.098 Uiso 1 1 calc . . .
C45 C -0.1874(4) 0.1107(4) 0.3835(3) 0.0889(19) Uani 1 1 d . . .
H45 H -0.2247 0.0954 0.4197 0.107 Uiso 1 1 calc . . .
C46 C -0.1868(4) 0.1718(3) 0.3707(3) 0.0788(17) Uani 1 1 d . . .
H46 H -0.2238 0.1976 0.3980 0.095 Uiso 1 1 calc . . .
C47 C -0.1308(3) 0.1947(2) 0.3168(2) 0.0601(12) Uani 1 1 d . . .
H47 H -0.1298 0.2360 0.3084 0.072 Uiso 1 1 calc . . .
C48 C -0.0982(3) 0.11846(17) 0.1203(2) 0.0400(9) Uani 1 1 d . . .
C49 C -0.0895(3) 0.05720(19) 0.1048(2) 0.0506(10) Uani 1 1 d . . .
C50 C -0.1795(4) 0.0262(2) 0.0731(3) 0.0623(12) Uani 1 1 d . . .
H50 H -0.1739 -0.0143 0.0613 0.075 Uiso 1 1 calc . . .
C51 C -0.2764(3) 0.0544(2) 0.0590(3) 0.0632(12) Uani 1 1 d . . .
H51 H -0.3365 0.0326 0.0400 0.076 Uiso 1 1 calc . . .
C52 C -0.2842(3) 0.1145(2) 0.0729(2) 0.0544(11) Uani 1 1 d . . .
H52 H -0.3498 0.1333 0.0624 0.065 Uiso 1 1 calc . . .
C53 C -0.1959(3) 0.14842(18) 0.1025(2) 0.0430(9) Uani 1 1 d . . .
C191 C 0.2966(4) 0.02043(19) 0.1304(3) 0.0652(13) Uani 1 1 d . . .
H19A H 0.2513 0.0119 0.1670 0.098 Uiso 1 1 calc R . .
H19B H 0.3143 -0.0165 0.1075 0.098 Uiso 1 1 calc R . .
H19C H 0.2603 0.0467 0.0936 0.098 Uiso 1 1 calc R . .
C231 C 0.5273(3) 0.2045(2) 0.1999(3) 0.0657(13) Uani 1 1 d . . .
H23A H 0.5232 0.2195 0.1503 0.098 Uiso 1 1 calc R . .
H23B H 0.5967 0.2124 0.2260 0.098 Uiso 1 1 calc R . .
H23C H 0.4749 0.2242 0.2245 0.098 Uiso 1 1 calc R . .
C491 C 0.0114(3) 0.02252(19) 0.1233(3) 0.0677(14) Uani 1 1 d . . .
H49A H 0.0501 0.0229 0.0818 0.101 Uiso 1 1 calc R . .
H49B H -0.0047 -0.0183 0.1351 0.101 Uiso 1 1 calc R . .
H49C H 0.0537 0.0407 0.1650 0.101 Uiso 1 1 calc R . .
C531 C -0.2085(3) 0.21508(19) 0.1115(3) 0.0562(11) Uani 1 1 d . . .
H53A H -0.2082 0.2244 0.1628 0.084 Uiso 1 1 calc R . .
H53B H -0.2745 0.2278 0.0840 0.084 Uiso 1 1 calc R . .
H53C H -0.1509 0.2357 0.0934 0.084 Uiso 1 1 calc R . .
O60 O 0.632(2) 0.3590(10) -0.0038(16) 0.287(11) Uiso 0.50 1 d PD A 1
C61 C 0.5802(18) 0.4149(13) 0.0180(15) 0.222(11) Uiso 0.50 1 d PD A 1
C62 C 0.647(3) 0.4646(11) 0.0117(19) 0.235(12) Uiso 0.50 1 d PD A 1
C63 C 0.727(3) 0.4438(15) -0.044(2) 0.275(16) Uiso 0.50 1 d PD A 1
C64 C 0.741(2) 0.3788(12) -0.0212(18) 0.210(13) Uiso 0.50 1 d PD A 1
O70 O 0.7726(12) 0.3340(8) 0.2692(10) 0.201(6) Uiso 0.50 1 d PD B 1
C71 C 0.7302(16) 0.3721(9) 0.2094(10) 0.156(7) Uiso 0.50 1 d PD B 1
C72 C 0.6145(18) 0.3689(14) 0.2076(15) 0.226(12) Uiso 0.50 1 d PD B 1
C73 C 0.595(2) 0.348(2) 0.284(2) 0.32(2) Uiso 0.50 1 d PD B 1
C74 C 0.6987(18) 0.3200(10) 0.3206(11) 0.161(8) Uiso 0.50 1 d PD B 1
O60A O 0.7519(19) 0.4468(12) 0.0293(13) 0.284(10) Uiso 0.50 1 d PD C 2
C61A C 0.721(6) 0.3833(16) 0.010(4) 0.55(6) Uiso 0.50 1 d PD C 2
C62A C 0.636(2) 0.3884(12) -0.0557(17) 0.230(12) Uiso 0.50 1 d PD C 2
C63A C 0.612(2) 0.4574(13) -0.0588(15) 0.222(11) Uiso 0.50 1 d PD C 2
C64A C 0.715(3) 0.4865(13) -0.037(2) 0.286(17) Uiso 0.50 1 d PD C 2
O70A O 0.6119(14) 0.4070(9) 0.2526(11) 0.235(8) Uiso 0.50 1 d PD D 2
C71A C 0.6149(12) 0.3636(8) 0.3132(11) 0.122(6) Uiso 0.50 1 d PD D 2
C72A C 0.7289(16) 0.3526(11) 0.3371(11) 0.171(9) Uiso 0.50 1 d PD D 2
C73A C 0.7857(14) 0.3846(11) 0.2779(13) 0.174(8) Uiso 0.50 1 d PD D 2
C74A C 0.711(2) 0.4202(12) 0.2362(14) 0.211(10) Uiso 0.50 1 d PD D 2

loop_
_atom_site_aniso_label
_atom_site_aniso_U_11
_atom_site_aniso_U_22
_atom_site_aniso_U_33
_atom_site_aniso_U_23
_atom_site_aniso_U_13
_atom_site_aniso_U_12
Zr1 0.0333(2) 0.0409(2) 0.0354(2) -0.00361(17) 0.00578(14) 0.00042(16)
Cl1 0.0485(6) 0.0639(7) 0.0448(6) -0.0151(5) 0.0036(5) 0.0006(5)
Cl2 0.0474(6) 0.0620(6) 0.0474(6) 0.0096(5) 0.0071(5) 0.0069(5)
N1 0.0374(17) 0.0419(17) 0.0385(19) -0.0033(15) 0.0070(14) -0.0013(14)
N2 0.0364(17) 0.0470(19) 0.045(2) -0.0074(17) 0.0063(15) -0.0009(14)
N3 0.0354(17) 0.0438(17) 0.0385(19) -0.0026(15) 0.0033(14) 0.0009(14)
N4 0.0378(17) 0.0472(19) 0.043(2) -0.0020(16) 0.0087(14) 0.0011(14)
C1 0.0307(19) 0.057(3) 0.039(2) -0.004(2) 0.0021(16) -0.0025(18)
C2 0.046(2) 0.059(3) 0.045(3) 0.008(2) 0.007(2) 0.007(2)
C3 0.033(2) 0.048(2) 0.063(3) -0.001(2) 0.0102(19) 0.0007(17)
C4 0.063(3) 0.051(3) 0.084(4) 0.005(3) 0.020(3) -0.005(2)
C5 0.070(3) 0.042(3) 0.127(5) -0.013(3) 0.020(3) -0.009(2)
C6 0.046(3) 0.059(3) 0.096(4) -0.024(3) 0.015(2) -0.003(2)
C7 0.055(3) 0.082(4) 0.121(5) -0.064(4) 0.018(3) -0.013(3)
C8 0.059(3) 0.130(6) 0.087(5) -0.063(4) 0.012(3) -0.014(3)
C9 0.052(3) 0.126(5) 0.054(3) -0.030(3) 0.003(2) 0.002(3)
C10 0.050(3) 0.078(3) 0.051(3) -0.020(3) 0.004(2) 0.000(2)
C11 0.033(2) 0.055(3) 0.063(3) -0.019(2) 0.0039(19) -0.0003(18)
C12 0.034(2) 0.068(3) 0.035(2) 0.000(2) 0.0054(16) 0.0058(19)
C13 0.052(3) 0.076(3) 0.049(3) -0.010(2) 0.008(2) 0.003(2)
C14 0.063(3) 0.098(4) 0.048(3) -0.019(3) 0.009(2) 0.014(3)
C15 0.056(3) 0.121(5) 0.044(3) 0.006(3) 0.017(2) 0.025(3)
C16 0.050(3) 0.103(4) 0.054(3) 0.021(3) 0.014(2) 0.008(3)
C17 0.045(2) 0.073(3) 0.046(3) 0.011(2) 0.011(2) 0.010(2)
C18 0.039(2) 0.058(3) 0.033(2) 0.0001(19) 0.0095(17) 0.0075(18)
C19 0.049(2) 0.051(3) 0.046(3) -0.003(2) 0.0077(19) 0.010(2)
C20 0.083(4) 0.062(3) 0.059(3) 0.002(2) 0.017(3) 0.021(3)
C21 0.074(4) 0.096(4) 0.058(3) 0.004(3) -0.002(3) 0.037(3)
C22 0.047(3) 0.096(4) 0.053(3) -0.007(3) -0.010(2) 0.016(3)
C23 0.044(2) 0.072(3) 0.036(2) -0.007(2) 0.0054(18) 0.004(2)
C31 0.0335(19) 0.047(2) 0.040(2) 0.0022(19) 0.0045(16) 0.0035(17)
C32 0.043(2) 0.056(3) 0.037(2) -0.007(2) 0.0085(18) -0.0018(19)
C33 0.036(2) 0.046(2) 0.050(3) -0.006(2) 0.0078(18) 0.0007(17)
C34 0.071(3) 0.050(3) 0.068(3) -0.015(3) 0.019(2) 0.007(2)
C35 0.105(4) 0.049(3) 0.094(4) -0.006(3) 0.029(3) 0.011(3)
C36 0.075(3) 0.049(3) 0.089(4) 0.013(3) 0.017(3) 0.010(2)
C37 0.129(5) 0.070(4) 0.105(5) 0.033(4) 0.040(4) 0.027(3)
C38 0.120(5) 0.091(5) 0.096(5) 0.051(4) 0.032(4) 0.025(4)
C39 0.069(3) 0.108(5) 0.059(3) 0.028(3) 0.017(3) 0.013(3)
C40 0.052(3) 0.073(3) 0.055(3) 0.008(3) 0.012(2) 0.001(2)
C41 0.038(2) 0.055(3) 0.056(3) 0.017(2) 0.0112(19) 0.0015(18)
C42 0.037(2) 0.071(3) 0.033(2) -0.003(2) 0.0041(17) -0.0064(19)
C43 0.062(3) 0.071(3) 0.053(3) 0.013(2) 0.005(2) -0.005(2)
C44 0.078(4) 0.101(4) 0.067(4) 0.030(3) 0.011(3) -0.020(3)
C45 0.072(4) 0.146(6) 0.051(3) 0.012(4) 0.013(3) -0.038(4)
C46 0.062(3) 0.133(5) 0.045(3) -0.021(3) 0.020(2) -0.023(3)
C47 0.052(3) 0.084(3) 0.045(3) -0.016(2) 0.009(2) -0.015(2)
C48 0.037(2) 0.048(2) 0.036(2) 0.0019(18) 0.0068(16) -0.0011(17)
C49 0.043(2) 0.051(3) 0.059(3) 0.000(2) 0.008(2) -0.0034(19)
C50 0.059(3) 0.055(3) 0.072(3) -0.011(2) 0.003(2) -0.006(2)
C51 0.046(3) 0.072(3) 0.068(3) -0.011(3) -0.004(2) -0.015(2)
C52 0.040(2) 0.076(3) 0.046(3) -0.001(2) 0.0007(19) 0.003(2)
C53 0.039(2) 0.055(2) 0.035(2) -0.0006(19) 0.0043(17) 0.0020(18)
C191 0.066(3) 0.049(3) 0.081(4) -0.007(2) 0.009(3) 0.004(2)
C231 0.047(3) 0.083(3) 0.064(3) -0.009(3) -0.003(2) -0.008(2)
C491 0.052(3) 0.047(3) 0.103(4) -0.006(3) 0.007(3) 0.001(2)
C531 0.045(2) 0.064(3) 0.058(3) -0.001(2) -0.001(2) 0.013(2)

loop_
_atom_type_symbol
_atom_type_description
_atom_type_scat_dispersion_real
_atom_type_scat_dispersion_imag
_atom_type_scat_source
C C 0.0033 0.0016 'International Tables Vol C Tables 4.2.6.8 and 6.1.1.4'
H H 0.0000 0.0000 'International Tables Vol C Tables 4.2.6.8 and 6.1.1.4'
N N 0.0061 0.0033 'International Tables Vol C Tables 4.2.6.8 and 6.1.1.4'
Cl Cl 0.1484 0.1585 'International Tables Vol C Tables 4.2.6.8 and 6.1.1.4'
Zr Zr -2.9673 0.5597 'International Tables Vol C Tables 4.2.6.8 and 6.1.1.4'
O O 0.0106 0.0060 'International Tables Vol C Tables 4.2.6.8 and 6.1.1.4'

loop_
_geom_angle_atom_site_label_1
_geom_angle_atom_site_label_2
_geom_angle_atom_site_label_3
_geom_angle
N3 Zr1 N1 148.56(11)
N3 Zr1 N2 133.53(11)
N1 Zr1 N2 73.80(11)
N3 Zr1 N4 74.43(11)
N1 Zr1 N4 133.67(11)
N2 Zr1 N4 79.67(11)
N3 Zr1 Cl1 80.41(8)
N1 Zr1 Cl1 84.34(8)
N2 Zr1 Cl1 138.85(9)
N4 Zr1 Cl1 91.83(8)
N3 Zr1 Cl2 83.75(8)
N1 Zr1 Cl2 79.10(8)
N2 Zr1 Cl2 92.61(9)
N4 Zr1 Cl2 140.07(8)
Cl1 Zr1 Cl2 117.33(4)
N3 Zr1 C32 56.12(11)
N1 Zr1 C32 145.26(12)
N2 Zr1 C32 77.42(11)
N4 Zr1 C32 56.85(12)
Cl1 Zr1 C32 130.41(9)
Cl2 Zr1 C32 83.21(9)
N3 Zr1 C2 146.58(12)
N1 Zr1 C2 55.86(12)
N2 Zr1 C2 56.64(12)
N4 Zr1 C2 77.84(12)
Cl1 Zr1 C2 82.21(10)
Cl2 Zr1 C2 129.66(9)
C32 Zr1 C2 120.46(13)
N3 Zr1 C31 28.47(11)
N1 Zr1 C31 153.07(11)
N2 Zr1 C31 106.29(11)
N4 Zr1 C31 70.93(11)
Cl1 Zr1 C31 108.69(8)
Cl2 Zr1 C31 73.97(8)
C32 Zr1 C31 30.04(12)
C2 Zr1 C31 147.01(12)
N3 Zr1 C1 154.93(11)
N1 Zr1 C1 27.91(11)
N2 Zr1 C1 69.85(11)
N4 Zr1 C1 106.95(11)
Cl1 Zr1 C1 74.54(8)
Cl2 Zr1 C1 106.83(9)
C32 Zr1 C1 145.98(12)
C2 Zr1 C1 29.97(12)
C31 Zr1 C1 176.02(11)
N3 Zr1 C3 141.75(11)
N1 Zr1 C3 69.59(11)
N2 Zr1 C3 28.36(12)
N4 Zr1 C3 69.05(11)
Cl1 Zr1 C3 111.24(10)
Cl2 Zr1 C3 117.99(9)
C32 Zr1 C3 93.40(12)
C2 Zr1 C3 30.42(13)
C31 Zr1 C3 123.16(11)
C1 Zr1 C3 52.94(11)
N3 Zr1 C33 69.57(11)
N1 Zr1 C33 141.59(11)
N2 Zr1 C33 69.25(11)
N4 Zr1 C33 28.58(11)
Cl1 Zr1 C33 117.54(9)
Cl2 Zr1 C33 112.26(9)
C32 Zr1 C33 30.18(12)
C2 Zr1 C33 94.04(12)
C31 Zr1 C33 53.11(11)
C1 Zr1 C33 123.52(11)
C3 Zr1 C33 72.94(11)
C1 N1 C18 121.3(3)
C1 N1 Zr1 98.2(2)
C18 N1 Zr1 140.6(2)
C3 N2 C11 119.5(3)
C3 N2 Zr1 97.6(2)
C11 N2 Zr1 138.9(3)
C31 N3 C48 119.2(3)
C31 N3 Zr1 96.9(2)
C48 N3 Zr1 143.8(2)
C33 N4 C41 119.6(3)
C33 N4 Zr1 96.8(2)
C41 N4 Zr1 138.4(3)
N1 C1 C2 117.7(3)
N1 C1 C12 123.4(3)
C2 C1 C12 118.9(4)
N1 C1 Zr1 53.94(18)
C2 C1 Zr1 70.2(2)
C12 C1 Zr1 153.7(3)
H2 C2 C1 117(3)
H2 C2 C3 117(3)
C1 C2 C3 121.4(4)
H2 C2 Zr1 133(3)
C1 C2 Zr1 79.8(2)
C3 C2 Zr1 79.7(2)
N2 C3 C4 121.3(4)
N2 C3 C2 117.2(4)
C4 C3 C2 121.5(4)
N2 C3 Zr1 54.00(19)
C4 C3 Zr1 153.9(3)
C2 C3 Zr1 69.9(2)
C5 C4 C3 118.6(5)
C4 C5 C6 121.4(4)
C5 C6 C11 118.1(5)
C5 C6 C7 124.0(5)
C11 C6 C7 118.0(5)
C8 C7 C6 121.4(5)
C7 C8 C9 119.9(5)
C10 C9 C8 121.0(6)
C9 C10 C11 119.9(5)
C10 C11 N2 120.1(4)
C10 C11 C6 119.9(4)
N2 C11 C6 120.0(4)
C13 C12 C17 119.1(4)
C13 C12 C1 121.2(4)
C17 C12 C1 119.7(4)
C12 C13 C14 120.5(4)
C15 C14 C13 120.1(5)
C16 C15 C14 120.4(4)
C15 C16 C17 120.6(5)
C12 C17 C16 119.3(4)
C19 C18 C23 120.7(4)
C19 C18 N1 121.6(3)
C23 C18 N1 117.7(4)
C18 C19 C20 118.0(4)
C18 C19 C191 123.1(4)
C20 C19 C191 118.9(4)
C21 C20 C19 122.0(5)
C22 C21 C20 119.5(4)
C21 C22 C23 121.8(5)
C22 C23 C18 118.1(4)
C22 C23 C231 119.1(4)
C18 C23 C231 122.8(4)
N3 C31 C32 117.8(3)
N3 C31 C42 122.8(3)
C32 C31 C42 119.3(3)
N3 C31 Zr1 54.67(18)
C32 C31 Zr1 70.8(2)
C42 C31 Zr1 149.5(3)
H32 C32 C31 117(2)
H32 C32 C33 115(2)
C31 C32 C33 122.6(4)
H32 C32 Zr1 136(2)
C31 C32 Zr1 79.2(2)
C33 C32 Zr1 80.5(2)
N4 C33 C34 120.3(4)
N4 C33 C32 118.0(3)
C34 C33 C32 121.7(4)
N4 C33 Zr1 54.67(19)
C34 C33 Zr1 153.7(3)
C32 C33 Zr1 69.3(2)
C35 C34 C33 120.0(4)
C34 C35 C36 120.7(4)
C41 C36 C37 118.0(5)
C41 C36 C35 118.2(4)
C37 C36 C35 123.8(5)
C38 C37 C36 121.7(6)
C37 C38 C39 119.8(5)
C40 C39 C38 121.0(5)
C39 C40 C41 119.5(5)
N4 C41 C36 120.4(4)
N4 C41 C40 119.6(4)
C36 C41 C40 119.9(4)
C43 C42 C47 118.6(4)
C43 C42 C31 122.0(4)
C47 C42 C31 119.4(4)
C44 C43 C42 121.0(5)
C45 C44 C43 120.0(5)
C44 C45 C46 120.3(5)
C45 C46 C47 119.8(5)
C42 C47 C46 120.3(5)
C49 C48 C53 120.4(4)
C49 C48 N3 122.7(3)
C53 C48 N3 116.9(3)
C50 C49 C48 118.8(4)
C50 C49 C491 118.1(4)
C48 C49 C491 123.0(4)
C51 C50 C49 121.2(4)
C52 C51 C50 119.8(4)
C51 C52 C53 121.6(4)
C52 C53 C48 118.1(4)
C52 C53 C531 118.8(4)
C48 C53 C531 123.1(3)
C61 O60 C64 105.4(13)
C62 C61 O60 109.5(15)
C61 C62 C63 105.6(16)
C64 C63 C62 99.2(16)
C63 C64 O60 104.9(15)
C71 O70 C74 114.3(12)
O70 C71 C72 105.2(13)
C71 C72 C73 106.5(15)
C72 C73 C74 106.7(15)
O70 C74 C73 102.8(13)
C61A O60A C64A 108(2)
O60A C61A C62A 105.0(19)
C61A C62A C63A 102.6(16)
C64A C63A C62A 105.3(16)
C63A C64A O60A 97.5(17)
C74A O70A C71A 112.2(13)
O70A C71A C72A 104.7(12)
C71A C72A C73A 104.5(12)
C74A C73A C72A 107.4(13)
O70A C74A C73A 109.8(15)

loop_
_geom_bond_atom_site_label_1
_geom_bond_atom_site_label_2
_geom_bond_distance
Zr1 N3 2.267(3)
Zr1 N1 2.275(3)
Zr1 N2 2.278(3)
Zr1 N4 2.297(3)
Zr1 Cl1 2.4745(10)
Zr1 Cl2 2.4769(11)
Zr1 C32 2.652(4)
Zr1 C2 2.663(4)
Zr1 C31 2.759(4)
Zr1 C1 2.786(4)
Zr1 C3 2.791(4)
Zr1 C33 2.796(4)
N1 C1 1.317(5)
N1 C18 1.442(5)
N2 C3 1.338(5)
N2 C11 1.395(5)
N3 C31 1.325(5)
N3 C48 1.443(5)
N4 C33 1.347(5)
N4 C41 1.392(5)
C1 C2 1.414(6)
C1 C12 1.493(5)
C2 H2 0.939(19)
C2 C3 1.436(6)
C3 C4 1.425(6)
C4 C5 1.350(8)
C5 C6 1.407(8)
C6 C11 1.412(6)
C6 C7 1.429(7)
C7 C8 1.350(9)
C8 C9 1.388(9)
C9 C10 1.385(7)
C10 C11 1.392(6)
C12 C13 1.378(6)
C12 C17 1.392(6)
C13 C14 1.384(6)
C14 C15 1.362(7)
C15 C16 1.357(7)
C16 C17 1.395(6)
C18 C19 1.390(6)
C18 C23 1.411(6)
C19 C20 1.392(6)
C19 C191 1.481(6)
C20 C21 1.365(7)
C21 C22 1.360(7)
C22 C23 1.387(6)
C23 C231 1.508(6)
C31 C32 1.406(5)
C31 C42 1.496(5)
C32 H32 0.925(19)
C32 C33 1.425(6)
C33 C34 1.422(6)
C34 C35 1.337(7)
C35 C36 1.414(7)
C36 C41 1.401(6)
C36 C37 1.409(8)
C37 C38 1.350(9)
C38 C39 1.391(8)
C39 C40 1.368(7)
C40 C41 1.410(6)
C42 C43 1.381(6)
C42 C47 1.389(6)
C43 C44 1.377(7)
C44 C45 1.368(9)
C45 C46 1.375(8)
C46 C47 1.390(7)
C48 C49 1.396(5)
C48 C53 1.407(5)
C49 C50 1.392(6)
C49 C491 1.495(6)
C50 C51 1.376(6)
C51 C52 1.362(6)
C52 C53 1.399(6)
C53 C531 1.499(6)
O60 C61 1.49(2)
O60 C64 1.53(2)
C61 C62 1.41(2)
C62 C63 1.60(2)
C63 C64 1.51(2)
O70 C71 1.427(18)
O70 C74 1.453(18)
C71 C72 1.47(2)
C72 C73 1.52(2)
C73 C74 1.53(2)
O60A C61A 1.50(3)
O60A C64A 1.51(3)
C61A C62A 1.50(3)
C62A C63A 1.56(2)
C63A C64A 1.46(2)
O70A C74A 1.371(19)
O70A C71A 1.465(18)
C71A C72A 1.476(19)
C72A C73A 1.55(2)
C73A C74A 1.38(2)
